data_2210301
loop_
_publ_author_name
'Boris Shivachev'
'Rosica Petrova'
'Emilia Naydenova'

_publ_section_title
;
 3'-Aminocyclohexanespiro-5'-hydantoin--phenylboronic acid (1/1)
;
_journal_coeditor_code IS2060
_journal_issue 9
_journal_name_full 'Acta Crystallographica Section E'
_journal_page_first o3887
_journal_page_last o3889
_journal_paper_doi 10.1107/S1600536806031539
_journal_volume 62
_journal_year 2006
_chemical_formula_iupac 'C8 H13 N3 O2, C6 H7 B O2'
_chemical_formula_moiety 'C8 H13 N3 O2, C6 H7 B O2'
_chemical_formula_sum 'C14 H20 B N3 O4'
_chemical_formula_weight 305.14
_chemical_name_common
;
3'-Aminocyclohexanespiro-5'-hydantoin--phenylboronic acid (1/1)
;
_chemical_name_systematic
;
3-Amino-1,3-diazaspiro[4.5]decane-2,4-dione--phenylboronic acid (1/1)
;
_space_group_IT_number 2
_symmetry_cell_setting triclinic
_symmetry_space_group_name_Hall '-P 1'
_symmetry_space_group_name_H-M 'P -1'
_atom_sites_solution_hydrogens geom
_atom_sites_solution_primary direct
_atom_sites_solution_secondary difmap
_audit_creation_method SHELXL-97
_cell_angle_alpha 62.514(7)
_cell_angle_beta 89.291(9)
_cell_angle_gamma 80.182(8)
_cell_formula_units_Z 2
_cell_length_a 6.0430(10)
_cell_length_b 12.0940(11)
_cell_length_c 12.3011(12)
_cell_measurement_reflns_used 22
_cell_measurement_temperature 290(2)
_cell_measurement_theta_max 19.59
_cell_measurement_theta_min 18.07
_cell_volume 783.59(18)
_computing_cell_refinement 'CAD-4 EXPRESS'
_computing_data_collection 'CAD-4 EXPRESS (Enraf--Nonius, 1994)'
_computing_data_reduction 'XCAD4 (Harms & Wocadlo, 1995)'
_computing_molecular_graphics 'ORTEP-3 for Windows (Farrugia, 1997) and MERCURY (Bruno <i>et al.</i>,  2002)'
_computing_publication_material 'WinGX (Farrugia, 1999)'
_computing_structure_refinement 'SHELXL97 (Sheldrick, 1997)'
_computing_structure_solution 'SHELXS97 (Sheldrick, 1997)'
_diffrn_ambient_temperature 290(2)
_diffrn_measured_fraction_theta_full 1.000
_diffrn_measured_fraction_theta_max 1.000
_diffrn_measurement_device '\k-geometry diffractometer'
_diffrn_measurement_device_type 'Enraf--Nonius CAD-4'
_diffrn_measurement_method \w/2\q
_diffrn_radiation_monochromator graphite
_diffrn_radiation_source 'fine-focus sealed tube'
_diffrn_radiation_type MoK\a
_diffrn_radiation_wavelength 0.71073
_diffrn_reflns_av_R_equivalents 0.0273
_diffrn_reflns_av_sigmaI/netI 0.0635
_diffrn_reflns_limit_h_max 8
_diffrn_reflns_limit_h_min 0
_diffrn_reflns_limit_k_max 16
_diffrn_reflns_limit_k_min -16
_diffrn_reflns_limit_l_max 17
_diffrn_reflns_limit_l_min -17
_diffrn_reflns_number 4971
_diffrn_reflns_theta_full 29.96
_diffrn_reflns_theta_max 29.96
_diffrn_reflns_theta_min 1.87
_diffrn_standards_decay_% 1
_diffrn_standards_interval_time 120
_diffrn_standards_number 3
_exptl_absorpt_coefficient_mu 0.094
_exptl_absorpt_correction_type none
_exptl_crystal_colour colorless
_exptl_crystal_density_diffrn 1.293
_exptl_crystal_density_method 'not measured'
_exptl_crystal_description prism
_exptl_crystal_F_000 324
_exptl_crystal_size_max 0.35
_exptl_crystal_size_mid 0.26
_exptl_crystal_size_min 0.26
_refine_diff_density_max 0.216
_refine_diff_density_min -0.243
_refine_ls_extinction_method none
_refine_ls_goodness_of_fit_ref 1.031
_refine_ls_hydrogen_treatment constr
_refine_ls_matrix_type full
_refine_ls_number_parameters 201
_refine_ls_number_reflns 4568
_refine_ls_number_restraints 0
_refine_ls_restrained_S_all 1.031
_refine_ls_R_factor_all 0.1354
_refine_ls_R_factor_gt 0.0615
_refine_ls_shift/su_max 0.000
_refine_ls_shift/su_mean 0.000
_refine_ls_structure_factor_coef Fsqd
_refine_ls_weighting_details 'calc w=1/[\s^2^(Fo^2^)+(0.0593P)^2^+0.1895P] where P=(Fo^2^+2Fc^2^)/3'
_refine_ls_weighting_scheme calc
_refine_ls_wR_factor_gt 0.1406
_refine_ls_wR_factor_ref 0.1684
_reflns_number_gt 2434
_reflns_number_total 4568
_reflns_threshold_expression I>2\s(I)
_cod_data_source_file is2060.cif
_cod_data_source_block I
_cod_depositor_comments
;
The following automatic conversions were performed:

'_chemical_melting_point' value 'not measured' was changed to '?' -
the value is undefined or not given.

Automatic conversion script
Id: cif_fix_values 1646 2011-03-28 12:23:43Z adriana 

The following automatic conversions were performed:

'_chemical_melting_point' value 'not measured' was changed to '?' -
the value is undefined or not given.

Automatic conversion script
Id: cif_fix_values 1715 2011-07-08 13:25:40Z adriana 
;
_cod_original_cell_volume 783.59(17)
_cod_database_code 2210301
_cod_database_fobs_code 2210301

loop_
_symmetry_equiv_pos_as_xyz
'x, y, z'
'-x, -y, -z'

loop_
_atom_site_type_symbol
_atom_site_label
_atom_site_fract_x
_atom_site_fract_y
_atom_site_fract_z
_atom_site_U_iso_or_equiv
_atom_site_adp_type
_atom_site_calc_flag
_atom_site_refinement_flags
_atom_site_occupancy
C C1 0.5923(4) 0.59886(19) 0.12456(19) 0.0392(5) Uani d . 1
C C2 0.4760(4) 0.7207(2) 0.0476(2) 0.0464(5) Uani d . 1
H H2 0.3374 0.7309 0.0088 0.056 Uiso calc R 1
C C3 0.5621(4) 0.8268(2) 0.0276(2) 0.0523(6) Uani d . 1
H H3 0.4815 0.9074 -0.0239 0.063 Uiso calc R 1
C C4 0.7686(5) 0.8126(2) 0.0845(2) 0.0551(6) Uani d . 1
H H4 0.8266 0.8836 0.0723 0.066 Uiso calc R 1
C C5 0.8872(4) 0.6935(2) 0.1589(2) 0.0532(6) Uani d . 1
H H5 1.0274 0.6838 0.1959 0.064 Uiso calc R 1
C C6 0.8003(4) 0.5877(2) 0.1794(2) 0.0448(5) Uani d . 1
H H6 0.8823 0.5075 0.2309 0.054 Uiso calc R 1
C C22 0.2968(4) 0.09706(19) 0.33703(19) 0.0375(5) Uani d . 1
C C24 0.0523(4) 0.05222(19) 0.22799(19) 0.0403(5) Uani d . 1
C C25 0.1604(3) -0.07237(18) 0.33602(18) 0.0361(4) Uani d . 1
C C26 0.3089(5) -0.1561(2) 0.2908(2) 0.0530(6) Uani d . 1
H H6A 0.2206 -0.1669 0.2322 0.064 Uiso calc R 1
H H6B 0.4314 -0.1149 0.2491 0.064 Uiso calc R 1
C C27 0.4047(5) -0.2853(2) 0.3969(3) 0.0720(8) Uani d . 1
H H7A 0.5067 -0.2752 0.4505 0.086 Uiso calc R 1
H H7B 0.4901 -0.3380 0.3649 0.086 Uiso calc R 1
C C28 0.2197(6) -0.3508(2) 0.4704(3) 0.0736(9) Uani d . 1
H H8A 0.1270 -0.3691 0.4192 0.088 Uiso calc R 1
H H8B 0.2870 -0.4307 0.5399 0.088 Uiso calc R 1
C C29 0.0737(5) -0.2687(2) 0.5164(2) 0.0604(7) Uani d . 1
H H9A 0.1626 -0.2589 0.5755 0.072 Uiso calc R 1
H H9B -0.0489 -0.3101 0.5579 0.072 Uiso calc R 1
C C210 -0.0221(4) -0.1388(2) 0.4115(2) 0.0484(6) Uani d . 1
H H10A -0.1053 -0.0867 0.4447 0.058 Uiso calc R 1
H H10B -0.1266 -0.1481 0.3583 0.058 Uiso calc R 1
B B 0.4904(4) 0.4796(2) 0.1493(2) 0.0424(6) Uani d . 1
N N21 0.2961(3) -0.02711(16) 0.39923(16) 0.0431(4) Uani d . 1
H H21 0.3685 -0.0758 0.4697 0.052 Uiso calc R 1
N N23 0.1428(3) 0.14600(15) 0.23466(15) 0.0384(4) Uani d . 1
N N24 0.0879(3) 0.27618(15) 0.15091(17) 0.0442(4) Uani d . 1
H HN4A -0.0675 0.3032 0.1593 0.053 Uiso d R 1
H HN4B 0.0894 0.2831 0.0712 0.053 Uiso d R 1
O O1 0.6159(3) 0.36252(15) 0.22137(17) 0.0617(5) Uani d . 1
H H1O 0.5342 0.3094 0.2445 0.093 Uiso calc R 1
O O2 0.2825(3) 0.49715(15) 0.0979(2) 0.0631(5) Uani d . 1
H H2O 0.2446 0.4283 0.1211 0.095 Uiso calc R 1
O O22 0.4060(3) 0.15951(14) 0.36219(14) 0.0480(4) Uani d . 1
O O24 -0.0848(3) 0.06779(15) 0.15003(16) 0.0629(5) Uani d . 1

loop_
_atom_site_aniso_label
_atom_site_aniso_U_11
_atom_site_aniso_U_22
_atom_site_aniso_U_33
_atom_site_aniso_U_12
_atom_site_aniso_U_13
_atom_site_aniso_U_23
C1 0.0414(12) 0.0396(11) 0.0407(11) -0.0116(9) 0.0046(9) -0.0207(9)
C2 0.0462(13) 0.0423(12) 0.0516(13) -0.0075(10) -0.0020(11) -0.0227(11)
C3 0.0589(15) 0.0379(12) 0.0617(15) -0.0089(11) 0.0040(12) -0.0245(11)
C4 0.0690(17) 0.0468(13) 0.0649(16) -0.0263(12) 0.0148(14) -0.0340(13)
C5 0.0497(14) 0.0598(15) 0.0599(15) -0.0203(12) 0.0010(12) -0.0327(13)
C6 0.0451(13) 0.0419(12) 0.0429(12) -0.0092(10) -0.0011(10) -0.0157(10)
C22 0.0406(11) 0.0371(10) 0.0361(10) -0.0102(9) 0.0001(9) -0.0169(9)
C24 0.0443(12) 0.0350(10) 0.0385(11) -0.0089(9) -0.0043(10) -0.0138(9)
C25 0.0404(11) 0.0331(10) 0.0341(10) -0.0095(8) -0.0029(9) -0.0140(8)
C26 0.0660(16) 0.0432(12) 0.0508(13) -0.0084(11) 0.0101(12) -0.0235(11)
C27 0.083(2) 0.0445(14) 0.0757(19) 0.0112(14) 0.0067(17) -0.0251(14)
C28 0.106(2) 0.0349(13) 0.0613(17) -0.0096(14) -0.0069(17) -0.0077(12)
C29 0.0682(17) 0.0492(14) 0.0463(13) -0.0184(13) 0.0009(13) -0.0051(11)
C210 0.0443(13) 0.0452(12) 0.0490(13) -0.0120(10) 0.0015(11) -0.0152(11)
B 0.0435(14) 0.0401(13) 0.0450(13) -0.0110(11) 0.0051(11) -0.0200(11)
N21 0.0532(11) 0.0339(9) 0.0375(9) -0.0093(8) -0.0115(8) -0.0120(8)
N23 0.0446(10) 0.0291(8) 0.0376(9) -0.0080(7) -0.0052(8) -0.0118(7)
N24 0.0500(11) 0.0308(9) 0.0439(10) -0.0072(8) -0.0057(9) -0.0107(8)
O1 0.0636(11) 0.0427(9) 0.0645(11) -0.0214(8) -0.0100(9) -0.0088(8)
O2 0.0442(10) 0.0450(9) 0.1020(15) -0.0106(8) -0.0051(10) -0.0347(10)
O22 0.0573(10) 0.0424(8) 0.0440(9) -0.0195(7) -0.0071(7) -0.0163(7)
O24 0.0760(12) 0.0463(9) 0.0535(10) -0.0172(8) -0.0292(9) -0.0099(8)

loop_
_atom_type_symbol
_atom_type_description
_atom_type_scat_dispersion_real
_atom_type_scat_dispersion_imag
_atom_type_scat_source
C C 0.0033 0.0016 'International Tables Vol C Tables 4.2.6.8 and 6.1.1.4'
H H 0.0000 0.0000 'International Tables Vol C Tables 4.2.6.8 and 6.1.1.4'
B B 0.0013 0.0007 'International Tables Vol C Tables 4.2.6.8 and 6.1.1.4'
N N 0.0061 0.0033 'International Tables Vol C Tables 4.2.6.8 and 6.1.1.4'
O O 0.0106 0.0060 'International Tables Vol C Tables 4.2.6.8 and 6.1.1.4'

loop_
_geom_angle_atom_site_label_1
_geom_angle_atom_site_label_2
_geom_angle_atom_site_label_3
_geom_angle
_geom_angle_publ_flag
C6 C1 C2 117.46(19) ?
C6 C1 B 121.54(19) ?
C2 C1 B 121.00(19) no
C3 C2 C1 121.4(2) ?
C3 C2 H2 119.3 ?
C1 C2 H2 119.3 ?
C2 C3 C4 119.7(2) ?
C2 C3 H3 120.1 ?
C4 C3 H3 120.1 ?
C5 C4 C3 119.7(2) ?
C5 C4 H4 120.2 ?
C3 C4 H4 120.2 ?
C4 C5 C6 120.5(2) ?
C4 C5 H5 119.8 ?
C6 C5 H5 119.8 ?
C5 C6 C1 121.2(2) ?
C5 C6 H6 119.4 ?
C1 C6 H6 119.4 ?
O22 C22 N21 128.3(2) yes
O22 C22 N23 124.95(19) ?
N21 C22 N23 106.73(17) yes
O24 C24 N23 125.69(19) ?
O24 C24 C25 127.33(19) yes
N23 C24 C25 106.97(17) yes
N21 C25 C24 100.63(15) ?
N21 C25 C210 113.68(18) ?
C24 C25 C210 109.49(17) ?
N21 C25 C26 111.25(18) ?
C24 C25 C26 110.32(18) ?
C210 C25 C26 111.01(18) ?
C27 C26 C25 111.2(2) ?
C27 C26 H6A 109.4 ?
C25 C26 H6A 109.4 ?
C27 C26 H6B 109.4 ?
C25 C26 H6B 109.4 ?
H6A C26 H6B 108.0 ?
C26 C27 C28 111.6(2) ?
C26 C27 H7A 109.3 ?
C28 C27 H7A 109.3 ?
C26 C27 H7B 109.3 ?
C28 C27 H7B 109.3 ?
H7A C27 H7B 108.0 ?
C29 C28 C27 111.2(2) ?
C29 C28 H8A 109.4 ?
C27 C28 H8A 109.4 ?
C29 C28 H8B 109.4 ?
C27 C28 H8B 109.4 ?
H8A C28 H8B 108.0 ?
C28 C29 C210 111.3(2) ?
C28 C29 H9A 109.4 ?
C210 C29 H9A 109.4 ?
C28 C29 H9B 109.4 ?
C210 C29 H9B 109.4 ?
H9A C29 H9B 108.0 ?
C29 C210 C25 112.29(19) ?
C29 C210 H10A 109.1 ?
C25 C210 H10A 109.1 ?
C29 C210 H10B 109.1 ?
C25 C210 H10B 109.1 ?
H10A C210 H10B 107.9 ?
O2 B O1 122.9(2) ?
O2 B C1 118.6(2) yes
O1 B C1 118.4(2) yes
C22 N21 C25 113.51(17) ?
C22 N21 H21 123.2 ?
C25 N21 H21 123.2 ?
C24 N23 C22 111.74(16) ?
C24 N23 N24 125.17(16) yes
C22 N23 N24 123.09(16) ?
N23 N24 HN4A 106.3 ?
N23 N24 HN4B 107.0 ?
HN4A N24 HN4B 104.5 ?
B O1 H1O 109.5 ?
B O2 H2O 109.5 ?

loop_
_geom_bond_atom_site_label_1
_geom_bond_atom_site_label_2
_geom_bond_distance
_geom_bond_publ_flag
C1 C6 1.390(3) ?
C1 C2 1.392(3) ?
C1 B 1.564(3) yes
C2 C3 1.382(3) ?
C2 H2 0.9300 ?
C3 C4 1.384(4) ?
C3 H3 0.9300 ?
C4 C5 1.368(3) ?
C4 H4 0.9300 ?
C5 C6 1.380(3) ?
C5 H5 0.9300 ?
C6 H6 0.9300 ?
C22 O22 1.222(2) yes
C22 N21 1.335(3) ?
C22 N23 1.398(3) yes
C24 O24 1.201(2) yes
C24 N23 1.375(3) yes
C24 C25 1.517(3) ?
C25 N21 1.462(2) yes
C25 C210 1.521(3) ?
C25 C26 1.529(3) ?
C26 C27 1.519(3) ?
C26 H6A 0.9700 ?
C26 H6B 0.9700 ?
C27 C28 1.520(4) ?
C27 H7A 0.9700 ?
C27 H7B 0.9700 ?
C28 C29 1.514(4) ?
C28 H8A 0.9700 ?
C28 H8B 0.9700 ?
C29 C210 1.518(3) ?
C29 H9A 0.9700 ?
C29 H9B 0.9700 ?
C210 H10A 0.9700 ?
C210 H10B 0.9700 ?
B O2 1.352(3) yes
B O1 1.363(3) yes
N21 H21 0.8600 ?
N23 N24 1.408(2) yes
N24 HN4A 0.9611 ?
N24 HN4B 0.9445 ?
O1 H1O 0.8200 ?
O2 H2O 0.8200 ?

loop_
_geom_hbond_atom_site_label_D
_geom_hbond_atom_site_label_H
_geom_hbond_atom_site_label_A
_geom_hbond_site_symmetry_A
_geom_hbond_distance_DH
_geom_hbond_distance_HA
_geom_hbond_distance_DA
_geom_hbond_angle_DHA
_geom_hbond_publ_flag
O1 H1O O22 . 0.82 2.00 2.778(2) 158 yes
O2 H2O N24 . 0.82 2.09 2.897(2) 167 yes
N24 HN4A O1 1_455 0.96 2.18 3.120(3) 165 yes
N21 H21 O22 2_656 0.86 2.20 3.037(2) 166 yes
C2 H2 O24 2_565 0.93 2.55 3.222(3) 130 yes
N24 HN4B Cg1 2_665 0.94 2.51 3.346(3) 147 yes

loop_
_cod_related_entry_id
_cod_related_entry_database
_cod_related_entry_code
1 ChemSpider 21127463
